data_4310170
loop_
_publ_author_name
'Meenal D. Godbole'
'Anna C. G. Hotze'
'Ronald Hage'
'Allison M. Mills'
'Huub Kooijman'
'Anthony L. Spek'
'Elisabeth Bouwman'

_publ_contact_author_address
;   Bijvoet Center for Biomolecular Research
    Department of Crystal and Structural Chemistry
    Utrecht University
    Padualaan 8
    3584 CH Utrecht
    The Netherlands
;
_publ_contact_author_email h.kooijman@chem.uu.nl
_publ_contact_author_fax '+31 30 2533940'
_publ_contact_author_name '   Dr. H. Kooijman'
_publ_contact_author_phone '+31 30 2532533'
_publ_section_title
;
Stereochemical Influence of the Ligand on the Structure of Manganese
Complexes: Implications for Catalytic Epoxidations
;
_journal_name_full 'Inorganic Chemistry'
_journal_page_first 9253
_journal_page_last 9266
_journal_paper_doi 10.1021/ic051223z
_journal_volume 44
_journal_year 2005
_chemical_absolute_configuration ad
_chemical_compound_source 'see text'
_chemical_formula_moiety 'C22 H20 Br Mn N2 O8'
_chemical_formula_sum 'C22 H20 Br Mn N2 O8'
_chemical_formula_weight 575.25
_chemical_name_systematic ?
_space_group_IT_number 4
_symmetry_cell_setting monoclinic
_symmetry_Int_Tables_number 4
_symmetry_space_group_name_Hall 'P 2yb'
_symmetry_space_group_name_H-M 'P 1 21 1'
_atom_sites_solution_hydrogens geom
_atom_sites_solution_primary direct
_atom_sites_solution_secondary difmap
_cell_angle_alpha 90
_cell_angle_beta 109.4170(6)
_cell_angle_gamma 90
_cell_formula_units_Z 2
_cell_length_a 10.7855(1)
_cell_length_b 9.6873(1)
_cell_length_c 11.8322(2)
_cell_measurement_reflns_used 19150
_cell_measurement_temperature 150
_cell_measurement_theta_max 27.5
_cell_measurement_theta_min 1.0
_cell_volume 1165.94(3)
_computing_cell_refinement 'Denzo (Otwinowski & Minor, 1997)'
_computing_data_collection 'Collect (Hooft, 1998)'
_computing_data_reduction 'Denzo (Otwinowski & Minor, 1997)'
_computing_molecular_graphics 'PLATON (Spek, 2003)'
_computing_publication_material 'PLATON (Spek, 2003)'
_computing_structure_refinement 'SHELXL-97 (Sheldrick, 1997)'
_computing_structure_solution 'SHELXS97 (Sheldrick, 19897)'
_diffrn_ambient_temperature 150
_diffrn_detector_area_resol_mean 18.4
_diffrn_measured_fraction_theta_full 0.996
_diffrn_measured_fraction_theta_max 0.996
_diffrn_measurement_device_type 'Nonius KappaCCD area detector'
_diffrn_measurement_method '\f scans and \w scans with \k offset'
_diffrn_radiation_monochromator graphite
_diffrn_radiation_probe x-ray
_diffrn_radiation_source 'Rotating Anode'
_diffrn_radiation_type MoK\a
_diffrn_radiation_wavelength 0.71073
_diffrn_reflns_av_R_equivalents 0.0359
_diffrn_reflns_av_sigmaI/netI 0.0464
_diffrn_reflns_limit_h_max 14
_diffrn_reflns_limit_h_min -13
_diffrn_reflns_limit_k_max 12
_diffrn_reflns_limit_k_min -12
_diffrn_reflns_limit_l_max 15
_diffrn_reflns_limit_l_min -14
_diffrn_reflns_number 19150
_diffrn_reflns_reduction_process
;
;
_diffrn_reflns_theta_full 27.48
_diffrn_reflns_theta_max 27.48
_diffrn_reflns_theta_min 1.82
_diffrn_standards_number 0
_exptl_absorpt_coefficient_mu 2.330
_exptl_absorpt_correction_T_max 0.867
_exptl_absorpt_correction_T_min 0.547
_exptl_absorpt_correction_type refdelf
_exptl_absorpt_process_details '(Spek, 2003)'
_exptl_crystal_colour 'dark green'
_exptl_crystal_density_diffrn 1.639
_exptl_crystal_density_method 'Not Measured'
_exptl_crystal_description plate
_exptl_crystal_F_000 580
_exptl_crystal_size_max 0.240
_exptl_crystal_size_mid 0.180
_exptl_crystal_size_min 0.060
_refine_diff_density_max 0.478
_refine_diff_density_min -0.355
_refine_diff_density_rms 0.062
_refine_ls_abs_structure_details 'Flack H.D. (1983), Acta Cryst. A39, 876-881'
_refine_ls_abs_structure_Flack -0.004(6)
_refine_ls_extinction_method none
_refine_ls_goodness_of_fit_ref 1.051
_refine_ls_hydrogen_treatment constr
_refine_ls_matrix_type full
_refine_ls_number_parameters 319
_refine_ls_number_reflns 5227
_refine_ls_number_restraints 1
_refine_ls_restrained_S_all 1.051
_refine_ls_R_factor_all 0.0413
_refine_ls_R_factor_gt 0.0307
_refine_ls_shift/su_max 0.002
_refine_ls_shift/su_mean 0.000
_refine_ls_structure_factor_coef Fsqd
_refine_ls_weighting_details 'w=1/[\s^2^(F~o~^2^)+(0.0367P)^2^+0.07P] where P=(F~o~^2^+2Fc^2^)/3'
_refine_ls_weighting_scheme calc
_refine_ls_wR_factor_gt 0.0688
_refine_ls_wR_factor_ref 0.0728
_reflns_number_gt 4547
_reflns_number_total 5227
_reflns_threshold_expression I>2\s(I)
_cod_data_source_file ic051223zsi20050722_095902_2.cif
_cod_data_source_block D-1
_cod_depositor_comments
;
The following automatic conversions were performed:
'_chemical_absolute_configuration' value 'AD' changed to 'ad' according to
'/home/saulius/struct/CIF-dictionaries/cif_core.dic' dictionary named
'cif_core.dic' version 2.4.1 from 2010-06-29.

'_symmetry_cell_setting'
value 'Monoclinic' changed to 'monoclinic' according to
'/home/saulius/struct/CIF-dictionaries/cif_core.dic' dictionary named
'cif_core.dic' version 2.4.1 from 2010-06-29.

Automatic conversion script
Id: cif_fix_enum 1527 2010-12-29 10:47:43Z saulius 
;
_cod_original_sg_symbol_H-M 'P 21'
_cod_database_code 4310170

loop_
_symmetry_equiv_pos_site_id
_symmetry_equiv_pos_as_xyz
1 x,y,z
2 -x,1/2+y,-z

loop_
_atom_site_aniso_label
_atom_site_aniso_U_11
_atom_site_aniso_U_22
_atom_site_aniso_U_33
_atom_site_aniso_U_23
_atom_site_aniso_U_13
_atom_site_aniso_U_12
Br1A 0.0364(2) 0.0304(2) 0.0314(2) 0.0086(2) 0.0053(1) -0.0065(1)
Mn1 0.0212(2) 0.0326(3) 0.0236(2) 0.0005(2) 0.0077(2) 0.0016(2)
Br1B 0.040(3) 0.038(4) 0.035(4) -0.002(3) 0.008(2) -0.005(3)
O17 0.0226(11) 0.0501(13) 0.0326(12) -0.0079(10) 0.0051(9) 0.0050(10)
O21 0.0215(11) 0.0430(12) 0.0332(12) -0.0076(9) 0.0050(9) -0.0010(9)
O27 0.0340(12) 0.0220(10) 0.0369(13) 0.0026(9) 0.0078(10) 0.0013(9)
O28 0.0460(12) 0.0304(11) 0.0272(11) 0.0005(10) 0.0117(9) 0.0055(11)
O37 0.0260(10) 0.0327(11) 0.0226(10) 0.0007(8) 0.0069(8) 0.0048(8)
O41 0.0204(9) 0.0309(10) 0.0282(10) -0.0058(9) 0.0078(8) 0.0004(9)
O47 0.0493(14) 0.0320(13) 0.0733(18) -0.0074(12) 0.0364(13) 0.0042(10)
O48 0.0838(19) 0.0286(11) 0.0507(15) 0.0030(10) 0.0427(14) 0.0001(12)
N23 0.0261(12) 0.0262(13) 0.0235(13) -0.0006(10) 0.0053(10) -0.0005(9)
N43 0.0235(12) 0.0225(12) 0.0245(12) -0.0027(10) 0.0079(10) 0.0000(9)
C11 0.0235(15) 0.0319(16) 0.0306(16) -0.0014(12) 0.0131(13) -0.0017(12)
C12 0.0268(15) 0.0285(15) 0.0281(15) -0.0010(12) 0.0115(13) -0.0013(12)
C13 0.0260(15) 0.0336(18) 0.0358(17) 0.0040(13) 0.0127(13) -0.0003(12)
C14 0.0305(16) 0.0363(17) 0.0384(19) -0.0036(13) 0.0183(14) -0.0001(12)
C15 0.0371(17) 0.0366(17) 0.0287(16) -0.0038(12) 0.0151(14) -0.0033(13)
C16 0.0282(15) 0.0372(18) 0.0279(15) -0.0035(14) 0.0081(12) -0.0016(12)
C22 0.0212(15) 0.0248(14) 0.0313(16) 0.0031(12) 0.0052(13) -0.0019(11)
C24 0.0290(14) 0.0229(14) 0.0294(17) -0.0015(14) 0.0060(13) -0.0025(12)
C25 0.0240(14) 0.0392(17) 0.0326(16) -0.0049(15) 0.0049(12) -0.0033(13)
C26 0.0268(15) 0.0252(16) 0.0264(16) 0.0013(12) 0.0050(13) 0.0070(12)
C29 0.064(2) 0.047(2) 0.0368(19) 0.0072(16) 0.0289(18) 0.0102(18)
C31 0.0296(15) 0.0223(15) 0.0239(16) 0.0044(11) 0.0099(13) 0.0004(11)
C32 0.0267(14) 0.0209(14) 0.0224(15) -0.0007(11) 0.0089(12) -0.0013(11)
C33 0.0274(15) 0.0281(15) 0.0325(17) -0.0038(13) 0.0081(13) 0.0003(12)
C34 0.0395(16) 0.0327(16) 0.0357(16) -0.0057(16) 0.0149(14) 0.0092(15)
C35 0.0454(18) 0.0345(16) 0.0295(16) -0.0095(16) 0.0129(13) 0.0018(16)
C36 0.0341(17) 0.0287(15) 0.0253(16) -0.0013(13) 0.0038(13) 0.0003(13)
C42 0.0193(13) 0.0208(14) 0.0240(15) 0.0042(11) 0.0062(11) 0.0007(11)
C44 0.0269(16) 0.0242(15) 0.0256(15) -0.0019(12) 0.0102(13) -0.0026(11)
C45 0.0250(15) 0.0312(15) 0.0256(15) -0.0069(12) 0.0105(12) -0.0040(11)
C46 0.0320(15) 0.0340(19) 0.0310(16) -0.0071(15) 0.0090(13) -0.0093(14)
C49 0.130(4) 0.026(2) 0.078(3) 0.0060(19) 0.061(3) -0.004(2)

loop_
_atom_site_label
_atom_site_type_symbol
_atom_site_thermal_displace_type
_atom_site_fract_x
_atom_site_fract_y
_atom_site_fract_z
_atom_site_occupancy
_atom_site_U_iso_or_equiv
_atom_site_calc_flag
_atom_site_refinement_flags
Br1A Br Uani 0.74579(3) 0.41691(3) 0.20464(3) 0.945(1) 0.0342(1) . .
Mn1 Mn Uani 0.73395(4) 0.15943(4) 0.25266(4) 1.000 0.0257(1) . .
Br1B Br Uani 0.7342(5) -0.0981(7) 0.3073(5) 0.055(1) 0.039(2) . .
O17 O Uani 0.75250(19) 0.0804(2) 0.11605(19) 1.000 0.0361(7) . .
O21 O Uani 1.13653(19) 0.0819(2) 0.36613(19) 1.000 0.0336(7) . .
O27 O Uani 0.90660(19) -0.0180(2) 0.53629(18) 1.000 0.0320(7) . .
O28 O Uani 0.9708(2) 0.1712(2) 0.65100(17) 1.000 0.0347(7) . .
O37 O Uani 0.71337(17) 0.19860(19) 0.39921(16) 1.000 0.0274(6) . .
O41 O Uani 0.32899(16) 0.1755(2) 0.16065(16) 1.000 0.0266(6) . .
O47 O Uani 0.5486(2) -0.1736(2) 0.0585(2) 1.000 0.0475(9) . .
O48 O Uani 0.4201(3) -0.1436(2) 0.1717(2) 1.000 0.0493(9) . .
N23 N Uani 0.9248(2) 0.1311(2) 0.3385(2) 1.000 0.0260(7) . .
N43 N Uani 0.5397(2) 0.1332(2) 0.1842(2) 1.000 0.0235(7) . .
C11 C Uani 0.8510(3) 0.0141(3) 0.0973(3) 1.000 0.0276(9) . .
C12 C Uani 0.9815(3) 0.0145(3) 0.1784(3) 1.000 0.0272(9) . .
C13 C Uani 1.0826(3) -0.0542(3) 0.1490(3) 1.000 0.0312(10) . .
C14 C Uani 1.0553(3) -0.1241(3) 0.0428(3) 1.000 0.0334(10) . .
C15 C Uani 0.9252(3) -0.1276(3) -0.0361(3) 1.000 0.0331(10) . .
C16 C Uani 0.8262(3) -0.0606(3) -0.0103(3) 1.000 0.0314(9) . .
C22 C Uani 1.0103(3) 0.0784(3) 0.2946(3) 1.000 0.0267(9) . .
C24 C Uani 0.9946(3) 0.1783(3) 0.4627(2) 1.000 0.0280(9) . .
C25 C Uani 1.1403(3) 0.1477(3) 0.4790(3) 1.000 0.0331(9) . .
C26 C Uani 0.9499(3) 0.0982(3) 0.5509(3) 1.000 0.0271(9) . .
C29 C Uani 0.9410(4) 0.0994(4) 0.7470(3) 1.000 0.0462(11) . .
C31 C Uani 0.6165(3) 0.2723(3) 0.4155(3) 1.000 0.0250(9) . .
C32 C Uani 0.4870(3) 0.2730(3) 0.3338(3) 1.000 0.0232(8) . .
C33 C Uani 0.3889(3) 0.3500(3) 0.3587(3) 1.000 0.0298(9) . .
C34 C Uani 0.4176(3) 0.4269(3) 0.4629(3) 1.000 0.0354(9) . .
C35 C Uani 0.5461(3) 0.4248(4) 0.5432(3) 1.000 0.0364(10) . .
C36 C Uani 0.6436(3) 0.3487(3) 0.5218(3) 1.000 0.0309(9) . .
C42 C Uani 0.4563(2) 0.1924(3) 0.2251(2) 1.000 0.0216(8) . .
C44 C Uani 0.4645(3) 0.0533(3) 0.0740(3) 1.000 0.0252(9) . .
C45 C Uani 0.3240(3) 0.1037(3) 0.0491(3) 1.000 0.0268(9) . .
C46 C Uani 0.4847(3) -0.1003(4) 0.0991(3) 1.000 0.0327(10) . .
C49 C Uani 0.4347(5) -0.2890(4) 0.2036(4) 1.000 0.0714(18) . .
H13 H Uiso 1.17010 -0.05190 0.20350 1.000 0.0370 calc R
H14 H Uiso 1.12330 -0.16950 0.02290 1.000 0.0400 calc R
H15 H Uiso 0.90550 -0.17760 -0.10900 1.000 0.0400 calc R
H16 H Uiso 0.73930 -0.06450 -0.06580 1.000 0.0380 calc R
H24 H Uiso 0.98080 0.27950 0.47050 1.000 0.0340 calc R
H25A H Uiso 1.19240 0.23400 0.49240 1.000 0.0400 calc R
H25B H Uiso 1.17930 0.08490 0.54760 1.000 0.0400 calc R
H29A H Uiso 0.84640 0.08080 0.72230 1.000 0.0690 calc R
H29B H Uiso 0.96710 0.15700 0.81920 1.000 0.0690 calc R
H29C H Uiso 0.98940 0.01200 0.76410 1.000 0.0690 calc R
H33 H Uiso 0.30170 0.34930 0.30350 1.000 0.0360 calc R
H34 H Uiso 0.35140 0.47990 0.47930 1.000 0.0420 calc R
H35 H Uiso 0.56680 0.47750 0.61490 1.000 0.0440 calc R
H36 H Uiso 0.72960 0.34780 0.57910 1.000 0.0370 calc R
H44 H Uiso 0.49550 0.07940 0.00610 1.000 0.0300 calc R
H45A H Uiso 0.29720 0.16770 -0.02000 1.000 0.0320 calc R
H45B H Uiso 0.26170 0.02530 0.03270 1.000 0.0320 calc R
H49A H Uiso 0.39170 -0.34500 0.13240 1.000 0.1070 calc R
H49B H Uiso 0.39410 -0.30750 0.26480 1.000 0.1070 calc R
H49C H Uiso 0.52840 -0.31240 0.23520 1.000 0.1070 calc R

loop_
_atom_type_symbol
_atom_type_description
_atom_type_scat_dispersion_real
_atom_type_scat_dispersion_imag
_atom_type_scat_source
O O 0.0106 0.0060 'International Tables Vol C Tables 4.2.6.8 and 6.1.1.4'
N N 0.0061 0.0033 'International Tables Vol C Tables 4.2.6.8 and 6.1.1.4'
Mn Mn 0.3368 0.7283 'International Tables Vol C Tables 4.2.6.8 and 6.1.1.4'
Br Br -0.2901 2.4595 'International Tables Vol C Tables 4.2.6.8 and 6.1.1.4'
H H 0.0000 0.0000 'International Tables Vol C Tables 4.2.6.8 and 6.1.1.4'
C C 0.0033 0.0016 'International Tables Vol C Tables 4.2.6.8 and 6.1.1.4'

loop_
_geom_angle_atom_site_label_1
_geom_angle_atom_site_label_2
_geom_angle_atom_site_label_3
_geom_angle
_geom_angle_site_symmetry_1
_geom_angle_site_symmetry_2
_geom_angle_site_symmetry_3
_geom_angle_publ_flag
Br1A Mn1 O17 100.36(6) . . . yes
Br1A Mn1 O37 92.19(6) . . . yes
Br1A Mn1 N23 97.34(6) . . . yes
Br1A Mn1 N43 99.00(6) . . . yes
Br1B Mn1 O17 80.09(14) . . . yes
Br1B Mn1 O37 87.37(14) . . . yes
Br1B Mn1 N23 79.84(14) . . . yes
Br1B Mn1 N43 83.80(14) . . . yes
O17 Mn1 O37 167.45(9) . . . yes
O17 Mn1 N23 89.71(9) . . . yes
O17 Mn1 N43 89.80(9) . . . yes
O37 Mn1 N23 88.63(9) . . . yes
O37 Mn1 N43 88.27(9) . . . yes
N23 Mn1 N43 163.47(8) . . . yes
Mn1 O17 C11 132.2(2) . . . yes
C22 O21 C25 107.5(2) . . . yes
C26 O28 C29 115.1(2) . . . yes
Mn1 O37 C31 125.97(19) . . . yes
C42 O41 C45 107.0(2) . . . yes
C46 O48 C49 115.8(3) . . . yes
Mn1 N23 C22 126.9(2) . . . yes
Mn1 N23 C24 124.18(18) . . . yes
C22 N23 C24 108.8(2) . . . yes
Mn1 N43 C42 124.09(18) . . . yes
Mn1 N43 C44 127.55(19) . . . yes
C42 N43 C44 108.2(2) . . . yes
O17 C11 C12 124.0(3) . . . yes
O17 C11 C16 118.6(3) . . . yes
C12 C11 C16 117.4(3) . . . no
C11 C12 C13 120.4(3) . . . no
C11 C12 C22 119.8(3) . . . no
C13 C12 C22 119.7(3) . . . no
C12 C13 C14 120.6(3) . . . no
C13 C14 C15 119.0(3) . . . no
C14 C15 C16 121.5(3) . . . no
C11 C16 C15 121.1(3) . . . no
O21 C22 N23 116.2(3) . . . yes
O21 C22 C12 117.6(3) . . . yes
N23 C22 C12 126.2(3) . . . yes
N23 C24 C25 103.0(2) . . . yes
N23 C24 C26 110.8(2) . . . yes
C25 C24 C26 111.2(2) . . . no
O21 C25 C24 104.5(2) . . . yes
O27 C26 O28 124.4(3) . . . yes
O27 C26 C24 125.4(3) . . . yes
O28 C26 C24 110.2(2) . . . yes
O37 C31 C32 123.3(3) . . . yes
O37 C31 C36 118.2(3) . . . yes
C32 C31 C36 118.4(3) . . . no
C31 C32 C33 120.2(3) . . . no
C31 C32 C42 119.3(3) . . . no
C33 C32 C42 120.5(3) . . . no
C32 C33 C34 120.8(3) . . . no
C33 C34 C35 118.4(3) . . . no
C34 C35 C36 122.0(3) . . . no
C31 C36 C35 120.2(3) . . . no
O41 C42 N43 116.3(2) . . . yes
O41 C42 C32 117.4(2) . . . yes
N43 C42 C32 126.3(2) . . . yes
N43 C44 C45 102.6(2) . . . yes
N43 C44 C46 109.5(3) . . . yes
C45 C44 C46 114.9(3) . . . no
O41 C45 C44 103.9(2) . . . yes
O47 C46 O48 124.3(3) . . . yes
O47 C46 C44 124.6(3) . . . yes
O48 C46 C44 111.1(3) . . . yes
C12 C13 H13 120.00 . . . no
C14 C13 H13 120.00 . . . no
C13 C14 H14 121.00 . . . no
C15 C14 H14 121.00 . . . no
C14 C15 H15 119.00 . . . no
C16 C15 H15 119.00 . . . no
C11 C16 H16 119.00 . . . no
C15 C16 H16 119.00 . . . no
N23 C24 H24 111.00 . . . no
C25 C24 H24 111.00 . . . no
C26 C24 H24 110.00 . . . no
O21 C25 H25A 111.00 . . . no
O21 C25 H25B 111.00 . . . no
C24 C25 H25A 111.00 . . . no
C24 C25 H25B 111.00 . . . no
H25A C25 H25B 109.00 . . . no
O28 C29 H29A 109.00 . . . no
O28 C29 H29B 110.00 . . . no
O28 C29 H29C 109.00 . . . no
H29A C29 H29B 109.00 . . . no
H29A C29 H29C 109.00 . . . no
H29B C29 H29C 109.00 . . . no
C32 C33 H33 120.00 . . . no
C34 C33 H33 120.00 . . . no
C33 C34 H34 121.00 . . . no
C35 C34 H34 121.00 . . . no
C34 C35 H35 119.00 . . . no
C36 C35 H35 119.00 . . . no
C31 C36 H36 120.00 . . . no
C35 C36 H36 120.00 . . . no
N43 C44 H44 110.00 . . . no
C45 C44 H44 110.00 . . . no
C46 C44 H44 110.00 . . . no
O41 C45 H45A 111.00 . . . no
O41 C45 H45B 111.00 . . . no
C44 C45 H45A 111.00 . . . no
C44 C45 H45B 111.00 . . . no
H45A C45 H45B 109.00 . . . no
O48 C49 H49A 110.00 . . . no
O48 C49 H49B 109.00 . . . no
O48 C49 H49C 109.00 . . . no
H49A C49 H49B 110.00 . . . no
H49A C49 H49C 109.00 . . . no
H49B C49 H49C 109.00 . . . no

loop_
_geom_bond_atom_site_label_1
_geom_bond_atom_site_label_2
_geom_bond_distance
_geom_bond_site_symmetry_1
_geom_bond_site_symmetry_2
_geom_bond_publ_flag
Br1A Mn1 2.5708(5) . . yes
Br1B Mn1 2.577(7) . . yes
Mn1 O17 1.859(2) . . yes
Mn1 N23 1.988(2) . . yes
Mn1 N43 1.995(2) . . yes
Mn1 O37 1.8590(19) . . yes
O17 C11 1.322(4) . . yes
O21 C22 1.344(4) . . yes
O21 C25 1.468(4) . . yes
O27 C26 1.209(4) . . yes
O28 C26 1.333(4) . . yes
O28 C29 1.456(4) . . yes
O37 C31 1.331(4) . . yes
O41 C42 1.341(3) . . yes
O41 C45 1.477(4) . . yes
O47 C46 1.196(4) . . yes
O48 C46 1.341(4) . . yes
O48 C49 1.453(4) . . yes
N23 C22 1.304(4) . . yes
N23 C24 1.483(3) . . yes
N43 C42 1.289(3) . . yes
N43 C44 1.501(4) . . yes
C11 C12 1.416(5) . . no
C11 C16 1.411(5) . . no
C12 C13 1.416(5) . . no
C12 C22 1.444(5) . . no
C13 C14 1.371(5) . . no
C14 C15 1.404(5) . . no
C15 C16 1.368(5) . . no
C24 C25 1.547(5) . . no
C24 C26 1.503(4) . . no
C31 C32 1.410(5) . . no
C31 C36 1.404(5) . . no
C32 C33 1.404(5) . . no
C32 C42 1.446(4) . . no
C33 C34 1.385(5) . . no
C34 C35 1.396(5) . . no
C35 C36 1.375(5) . . no
C44 C45 1.525(5) . . no
C44 C46 1.519(5) . . no
C13 H13 0.9500 . . no
C14 H14 0.9500 . . no
C15 H15 0.9500 . . no
C16 H16 0.9500 . . no
C24 H24 1.0000 . . no
C25 H25A 0.9900 . . no
C25 H25B 0.9900 . . no
C29 H29A 0.9800 . . no
C29 H29B 0.9800 . . no
C29 H29C 0.9800 . . no
C33 H33 0.9500 . . no
C34 H34 0.9500 . . no
C35 H35 0.9500 . . no
C36 H36 0.9500 . . no
C44 H44 1.0000 . . no
C45 H45A 0.9900 . . no
C45 H45B 0.9900 . . no
C49 H49A 0.9800 . . no
C49 H49B 0.9800 . . no
C49 H49C 0.9800 . . no

loop_
_geom_contact_atom_site_label_1
_geom_contact_atom_site_label_2
_geom_contact_distance
_geom_contact_site_symmetry_1
_geom_contact_site_symmetry_2
_geom_contact_publ_flag
Br1A O17 3.432(2) . . no
Br1A O37 3.2296(19) . . no
Br1A N23 3.445(2) . . no
Br1A N43 3.492(2) . . no
Br1A C31 3.528(3) . . no
Br1A C29 3.685(4) . 2_756 no
Br1A C44 3.576(3) . 2_655 no
Br1A C45 3.369(3) . 2_655 no
Br1A C46 3.631(3) . 2_655 no
Br1B C26 3.589(7) . . no
Br1B C44 3.591(7) . . no
Br1B C46 2.984(7) . . no
Br1B C49 3.567(8) . . no
Br1B N43 3.084(7) . . no
Br1B O17 2.906(6) . . no
Br1B O27 2.837(6) . . no
Br1B O37 3.108(7) . . no
Br1B O47 3.048(6) . . no
Br1B O48 3.261(7) . . no
Br1B N23 2.964(7) . . no
Br1B C22 3.480(7) . . no
Br1B C11 3.320(7) . . no
Br1B C12 3.652(7) . . no
Br1B C25 3.466(7) . 2_746 no
Br1B C34 3.618(7) . 2_646 no
Br1A H29C 2.9100 . 2_756 no
Br1A H45B 2.9700 . 2_655 no
Br1A H25B 3.2100 . 2_756 no
Br1A H45A 3.2000 . 2_655 no
Br1B H25A 2.7600 . 2_746 no
Br1B H49C 2.9500 . . no
Br1B H34 3.0600 . 2_646 no
Mn1 O27 3.678(2) . . no
O17 Br1A 3.432(2) . . no
O17 Br1B 2.906(6) . . no
O17 O47 3.219(3) . . no
O17 N23 2.715(3) . . no
O17 N43 2.722(3) . . no
O17 C22 2.879(4) . . no
O17 C44 2.990(4) . . no
O17 C46 3.326(4) . . no
O21 C36 3.224(4) . 2_746 no
O27 N23 2.812(3) . . no
O27 Mn1 3.678(2) . . no
O27 C24 3.128(4) . 2_746 no
O27 Br1B 2.837(6) . . no
O27 O37 3.022(3) . . no
O27 C25 3.273(4) . 2_746 no
O37 Br1B 3.108(7) . . no
O37 Br1A 3.2296(19) . . no
O37 N43 2.686(3) . . no
O37 N23 2.689(3) . . no
O37 C42 2.853(3) . . no
O37 C24 2.879(4) . . no
O37 C26 2.762(4) . . no
O37 O27 3.022(3) . . no
O41 O48 3.233(3) . . no
O41 C15 3.262(4) . 2_655 no
O41 C16 3.244(4) . 2_655 no
O47 O17 3.219(3) . . no
O47 Br1B 3.048(6) . . no
O47 C45 3.054(4) . 2_645 no
O47 C44 3.055(4) . 2_645 no
O48 O41 3.233(3) . . no
O48 N43 2.958(3) . . no
O48 C42 3.314(3) . . no
O48 C35 3.337(4) . 2_646 no
O48 Br1B 3.261(7) . . no
O17 H44 2.6400 . . no
O21 H36 2.6500 . 2_746 no
O21 H13 2.4400 . . no
O27 H29C 2.5600 . . no
O27 H29A 2.6700 . . no
O27 H34 2.7300 . 2_646 no
O27 H25A 2.6100 . 2_746 no
O27 H24 2.3200 . 2_746 no
O37 H24 2.8300 . . no
O37 H34 2.7800 . 2_646 no
O41 H33 2.4700 . . no
O41 H15 2.7900 . 2_655 no
O41 H16 2.7600 . 2_655 no
O47 H45A 2.4200 . 2_645 no
O47 H49A 2.7100 . . no
O47 H49C 2.5600 . . no
O47 H44 2.5100 . 2_645 no
O48 H45B 2.5400 . . no
O48 H35 2.7400 . 2_646 no
N23 Br1A 3.445(2) . . no
N23 Br1B 2.964(7) . . no
N23 O17 2.715(3) . . no
N23 O27 2.812(3) . . no
N23 O37 2.689(3) . . no
N23 C11 2.925(4) . . no
N43 Br1A 3.492(2) . . no
N43 Br1B 3.084(7) . . no
N43 O17 2.722(3) . . no
N43 O37 2.686(3) . . no
N43 O48 2.958(3) . . no
N43 C31 2.913(4) . . no
C12 Br1B 3.652(7) . . no
C13 C45 3.544(5) . 1_655 no
C15 O41 3.262(4) . 2_645 no
C15 C29 3.427(5) . 1_554 no
C16 O41 3.244(4) . 2_645 no
C16 C45 3.594(4) . 2_645 no
C24 O27 3.128(4) . 2_756 no
C25 O27 3.273(4) . 2_756 no
C25 Br1B 3.466(7) . 2_756 no
C26 O37 2.762(4) . . no
C26 Br1B 3.589(7) . . no
C29 Br1A 3.685(4) . 2_746 no
C29 C15 3.427(5) . 1_556 no
C34 Br1B 3.618(7) . 2_656 no
C35 C49 3.591(6) . 2_656 no
C35 O48 3.337(4) . 2_656 no
C36 O21 3.224(4) . 2_756 no
C42 O48 3.314(3) . . no
C44 O47 3.055(4) . 2_655 no
C44 Br1A 3.576(3) . 2_645 no
C45 C16 3.594(4) . 2_655 no
C45 O47 3.054(4) . 2_655 no
C45 C13 3.544(5) . 1_455 no
C45 Br1A 3.369(3) . 2_645 no
C46 Br1A 3.631(3) . 2_645 no
C46 O17 3.326(4) . . no
C46 Br1B 2.984(7) . . no
C49 C35 3.591(6) . 2_646 no
C49 Br1B 3.567(8) . . no
C13 H45B 2.8300 . 1_655 no
C13 H29B 2.9000 . 2_746 no
C14 H45B 2.6900 . 1_655 no
C14 H29B 2.7400 . 2_746 no
C15 H29C 3.0000 . 1_554 no
C16 H45A 3.0200 . 2_645 no
C31 H34 3.0700 . 2_646 no
C32 H35 3.0200 . 2_646 no
C36 H49B 3.0800 . 2_656 no
C42 H35 2.8800 . 2_646 no
C49 H44 3.1000 . 2_645 no
H13 O21 2.4400 . . no
H14 H45B 2.3800 . 1_655 no
H15 O41 2.7900 . 2_645 no
H16 O41 2.7600 . 2_645 no
H16 H49A 2.5300 . 2_655 no
H24 O37 2.8300 . . no
H24 O27 2.3200 . 2_756 no
H25A Br1B 2.7600 . 2_756 no
H25A O27 2.6100 . 2_756 no
H25B Br1A 3.2100 . 2_746 no
H29A O27 2.6700 . . no
H29B C13 2.9000 . 2_756 no
H29B C14 2.7400 . 2_756 no
H29C O27 2.5600 . . no
H29C C15 3.0000 . 1_556 no
H29C Br1A 2.9100 . 2_746 no
H33 O41 2.4700 . . no
H34 Br1B 3.0600 . 2_656 no
H34 O27 2.7300 . 2_656 no
H34 O37 2.7800 . 2_656 no
H34 C31 3.0700 . 2_656 no
H35 O48 2.7400 . 2_656 no
H35 C32 3.0200 . 2_656 no
H35 C42 2.8800 . 2_656 no
H36 O21 2.6500 . 2_756 no
H44 O17 2.6400 . . no
H44 O47 2.5100 . 2_655 no
H44 C49 3.1000 . 2_655 no
H44 H49A 2.4600 . 2_655 no
H45A Br1A 3.2000 . 2_645 no
H45A O47 2.4200 . 2_655 no
H45A C16 3.0200 . 2_655 no
H45B O48 2.5400 . . no
H45B C13 2.8300 . 1_455 no
H45B C14 2.6900 . 1_455 no
H45B H14 2.3800 . 1_455 no
H45B Br1A 2.9700 . 2_645 no
H49A O47 2.7100 . . no
H49A H16 2.5300 . 2_645 no
H49A H44 2.4600 . 2_645 no
H49B C36 3.0800 . 2_646 no
H49C Br1B 2.9500 . . no
H49C O47 2.5600 . . no

loop_
_geom_hbond_atom_site_label_D
_geom_hbond_atom_site_label_H
_geom_hbond_atom_site_label_A
_geom_hbond_distance_DH
_geom_hbond_distance_HA
_geom_hbond_distance_DA
_geom_hbond_angle_DHA
_geom_hbond_site_symmetry_A
_geom_hbond_publ_flag
C13 H13 O21 0.9500 2.4400 2.772(4) 100.00 . yes
C24 H24 O27 1.0000 2.3200 3.128(4) 137.00 2_756 yes
C29 H29C Br1A 0.9800 2.9100 3.685(4) 137.00 2_746 yes
C44 H44 O47 1.0000 2.5100 3.055(4) 114.00 2_655 yes
C45 H45A O47 0.9900 2.4200 3.054(4) 122.00 2_655 yes

loop_
_geom_torsion_atom_site_label_1
_geom_torsion_atom_site_label_2
_geom_torsion_atom_site_label_3
_geom_torsion_atom_site_label_4
_geom_torsion
_geom_torsion_site_symmetry_1
_geom_torsion_site_symmetry_2
_geom_torsion_site_symmetry_3
_geom_torsion_site_symmetry_4
_geom_torsion_publ_flag
Br1A Mn1 O17 C11 106.9(2) . . . . no
N23 Mn1 O17 C11 9.5(3) . . . . no
N43 Mn1 O17 C11 -154.0(3) . . . . no
Br1A Mn1 O37 C31 59.4(2) . . . . no
N23 Mn1 O37 C31 156.7(2) . . . . no
N43 Mn1 O37 C31 -39.6(2) . . . . no
Br1A Mn1 N23 C22 -98.8(2) . . . . no
Br1A Mn1 N23 C24 76.03(19) . . . . no
O17 Mn1 N23 C22 1.6(2) . . . . no
O17 Mn1 N23 C24 176.4(2) . . . . no
O37 Mn1 N23 C22 169.2(2) . . . . no
O37 Mn1 N23 C24 -16.0(2) . . . . no
Br1A Mn1 N43 C42 -65.1(2) . . . . no
Br1A Mn1 N43 C44 109.8(2) . . . . no
O17 Mn1 N43 C42 -165.6(2) . . . . no
O17 Mn1 N43 C44 9.3(2) . . . . no
O37 Mn1 N43 C42 26.8(2) . . . . no
O37 Mn1 N43 C44 -158.3(2) . . . . no
Mn1 O17 C11 C12 -14.6(4) . . . . no
Mn1 O17 C11 C16 166.2(2) . . . . no
C22 O21 C25 C24 1.6(3) . . . . no
C25 O21 C22 C12 -178.5(3) . . . . no
C25 O21 C22 N23 0.1(3) . . . . no
C29 O28 C26 O27 1.7(5) . . . . no
C29 O28 C26 C24 -175.3(3) . . . . no
Mn1 O37 C31 C36 -149.1(2) . . . . no
Mn1 O37 C31 C32 33.6(4) . . . . no
C42 O41 C45 C44 13.0(3) . . . . no
C45 O41 C42 N43 -6.8(3) . . . . no
C45 O41 C42 C32 174.0(2) . . . . no
C49 O48 C46 C44 -178.9(3) . . . . no
C49 O48 C46 O47 1.9(5) . . . . no
Mn1 N23 C24 C26 68.0(3) . . . . no
Mn1 N23 C22 C12 -7.9(4) . . . . no
C24 N23 C22 C12 176.7(3) . . . . no
C22 N23 C24 C25 2.6(3) . . . . no
Mn1 N23 C22 O21 173.66(17) . . . . no
C24 N23 C22 O21 -1.8(3) . . . . no
Mn1 N23 C24 C25 -173.05(17) . . . . no
C22 N23 C24 C26 -116.4(3) . . . . no
Mn1 N43 C44 C45 -164.81(18) . . . . no
C44 N43 C42 C32 176.3(3) . . . . no
Mn1 N43 C42 C32 -8.0(4) . . . . no
C42 N43 C44 C45 10.8(3) . . . . no
Mn1 N43 C44 C46 72.8(3) . . . . no
C44 N43 C42 O41 -2.9(3) . . . . no
C42 N43 C44 C46 -111.7(3) . . . . no
Mn1 N43 C42 O41 172.89(17) . . . . no
C12 C11 C16 C15 -1.3(5) . . . . no
C16 C11 C12 C13 2.1(4) . . . . no
O17 C11 C12 C13 -177.1(3) . . . . no
C16 C11 C12 C22 -174.3(3) . . . . no
O17 C11 C16 C15 178.0(3) . . . . no
O17 C11 C12 C22 6.5(5) . . . . no
C13 C12 C22 O21 6.7(4) . . . . no
C11 C12 C22 N23 4.6(5) . . . . no
C11 C12 C22 O21 -176.9(3) . . . . no
C22 C12 C13 C14 175.2(3) . . . . no
C13 C12 C22 N23 -171.8(3) . . . . no
C11 C12 C13 C14 -1.2(5) . . . . no
C12 C13 C14 C15 -0.5(5) . . . . no
C13 C14 C15 C16 1.4(5) . . . . no
C14 C15 C16 C11 -0.4(5) . . . . no
N23 C24 C25 O21 -2.4(3) . . . . no
C26 C24 C25 O21 116.2(2) . . . . no
N23 C24 C26 O28 -156.0(2) . . . . no
N23 C24 C26 O27 27.0(4) . . . . no
C25 C24 C26 O28 90.1(3) . . . . no
C25 C24 C26 O27 -86.8(4) . . . . no
C32 C31 C36 C35 -1.7(5) . . . . no
O37 C31 C32 C33 178.0(3) . . . . no
O37 C31 C36 C35 -179.1(3) . . . . no
C36 C31 C32 C33 0.7(5) . . . . no
O37 C31 C32 C42 -1.3(5) . . . . no
C36 C31 C32 C42 -178.6(3) . . . . no
C33 C32 C42 O41 -11.0(4) . . . . no
C31 C32 C33 C34 0.4(5) . . . . no
C33 C32 C42 N43 169.9(3) . . . . no
C42 C32 C33 C34 179.7(3) . . . . no
C31 C32 C42 N43 -10.9(5) . . . . no
C31 C32 C42 O41 168.3(3) . . . . no
C32 C33 C34 C35 -0.7(5) . . . . no
C33 C34 C35 C36 -0.3(5) . . . . no
C34 C35 C36 C31 1.4(5) . . . . no
N43 C44 C45 O41 -13.9(3) . . . . no
C45 C44 C46 O47 136.6(3) . . . . no
C45 C44 C46 O48 -42.7(4) . . . . no
C46 C44 C45 O41 104.9(3) . . . . no
N43 C44 C46 O48 72.1(3) . . . . no
N43 C44 C46 O47 -108.7(4) . . . . no
